data_4501334
loop_
_publ_author_name
'Yang, Yan'
'Du, Peng'
'Ma, Jian-Fang'
'Kan, Wei-Qiu'
'Liu, Bo'
'Yang, Jin'

_publ_section_title
;
 A Series of Metal--Organic Frameworks Based on Different Salicylic
 Derivatives and 1,1&#x2032;-(1,4-Butanediyl)bis(imidazole) Ligand:
 Syntheses, Structures, and Luminescent Properties
;
_journal_issue 12
_journal_name_full 'Crystal Growth &amp; Design'
_journal_page_first 5540
_journal_paper_doi 10.1021/cg201118x
_journal_volume 11
_journal_year 2011
_chemical_formula_moiety 'C24 H20 Cl2 N4 O6  Zn2, H2O'
_chemical_formula_sum 'C24 H22 Cl2 N4 O7 Zn2'
_chemical_formula_weight 680.10
_chemical_name_systematic
;
 ?
;
_space_group_IT_number 15
_symmetry_cell_setting monoclinic
_symmetry_space_group_name_Hall '-C 2yc'
_symmetry_space_group_name_H-M 'C 1 2/c 1'
_atom_sites_solution_hydrogens geom
_atom_sites_solution_primary direct
_atom_sites_solution_secondary difmap
_audit_creation_method SHELXL-97
_cell_angle_alpha 90.00
_cell_angle_beta 102.878(3)
_cell_angle_gamma 90.00
_cell_formula_units_Z 8
_cell_length_a 22.8165(7)
_cell_length_b 13.3509(3)
_cell_length_c 17.3654(5)
_cell_measurement_reflns_used 4188
_cell_measurement_temperature 293(2)
_cell_measurement_theta_max 29.2036
_cell_measurement_theta_min 3.1325
_cell_volume 5156.8(3)
_computing_cell_refinement CrysAlis
_computing_data_collection 'CrysAlis (Oxford Diffraction, 2006)'
_computing_data_reduction CrysAlis
_computing_structure_refinement 'SHELXL-97 (Sheldrick, 2008)'
_computing_structure_solution 'SHELXS-97 (Sheldrick, 1997)'
_diffrn_ambient_temperature 293(2)
_diffrn_detector_area_resol_mean 10.0
_diffrn_measured_fraction_theta_full 0.995
_diffrn_measured_fraction_theta_max 0.995
_diffrn_measurement_device_type 'Oxford Diffraction Gemini R Ultra'
_diffrn_measurement_method '\w scan'
_diffrn_radiation_monochromator graphite
_diffrn_radiation_source 'fine-focus sealed tube'
_diffrn_radiation_type MoK\a
_diffrn_radiation_wavelength 0.71073
_diffrn_reflns_av_R_equivalents 0.0264
_diffrn_reflns_av_sigmaI/netI 0.0610
_diffrn_reflns_limit_h_max 16
_diffrn_reflns_limit_h_min -27
_diffrn_reflns_limit_k_max 15
_diffrn_reflns_limit_k_min -11
_diffrn_reflns_limit_l_max 20
_diffrn_reflns_limit_l_min -19
_diffrn_reflns_number 10030
_diffrn_reflns_theta_full 25.00
_diffrn_reflns_theta_max 25.03
_diffrn_reflns_theta_min 3.14
_exptl_absorpt_coefficient_mu 2.121
_exptl_absorpt_correction_T_max 1.00000
_exptl_absorpt_correction_T_min 0.97970
_exptl_absorpt_correction_type multi-scan
_exptl_absorpt_process_details
;
CrysAlis (Oxford Diffraction, 2006)
;
_exptl_crystal_colour colorless
_exptl_crystal_density_diffrn 1.752
_exptl_crystal_density_method 'not measured'
_exptl_crystal_description block
_exptl_crystal_F_000 2752
_exptl_crystal_size_max 0.20
_exptl_crystal_size_mid 0.18
_exptl_crystal_size_min 0.06
_refine_diff_density_max 0.670
_refine_diff_density_min -0.416
_refine_diff_density_rms 0.061
_refine_ls_extinction_method none
_refine_ls_goodness_of_fit_ref 0.870
_refine_ls_hydrogen_treatment mixed
_refine_ls_matrix_type full
_refine_ls_number_parameters 367
_refine_ls_number_reflns 4538
_refine_ls_number_restraints 27
_refine_ls_restrained_S_all 0.893
_refine_ls_R_factor_all 0.0506
_refine_ls_R_factor_gt 0.0300
_refine_ls_shift/su_max 0.011
_refine_ls_shift/su_mean 0.001
_refine_ls_structure_factor_coef Fsqd
_refine_ls_weighting_details 'calc w=1/[\s^2^(Fo^2^)+(0.0304P)^2^+0.0000P] where P=(Fo^2^+2Fc^2^)/3'
_refine_ls_weighting_scheme calc
_refine_ls_wR_factor_gt 0.0605
_refine_ls_wR_factor_ref 0.0627
_reflns_number_gt 3074
_reflns_number_total 4538
_reflns_threshold_expression >2\s(I)
_cod_data_source_file cg201118x_si_002.cif
_cod_data_source_block Compound-7
_cod_original_cell_volume 5156.8(2)
_cod_original_sg_symbol_Hall '-C 2yc '
_cod_database_code 4501334

loop_
_symmetry_equiv_pos_as_xyz
'x, y, z'
'-x, y, -z+1/2'
'x+1/2, y+1/2, z'
'-x+1/2, y+1/2, -z+1/2'
'-x, -y, -z'
'x, -y, z-1/2'
'-x+1/2, -y+1/2, -z'
'x+1/2, -y+1/2, z-1/2'

loop_
_atom_site_label
_atom_site_type_symbol
_atom_site_fract_x
_atom_site_fract_y
_atom_site_fract_z
_atom_site_U_iso_or_equiv
_atom_site_adp_type
_atom_site_occupancy
_atom_site_symmetry_multiplicity
_atom_site_calc_flag
_atom_site_refinement_flags
Zn1 Zn 0.334498(18) 0.53352(2) 0.37255(2) 0.03179(11) Uani 1 1 d .
Zn2 Zn 0.250207(18) 0.31455(2) 0.24164(2) 0.03049(11) Uani 1 1 d .
C1 C 0.4006(2) 0.5759(3) 0.5395(2) 0.0676(12) Uani 1 1 d .
H1 H 0.4274 0.5229 0.5414 0.081 Uiso 1 1 calc R
C2 C 0.3539(3) 0.7044(4) 0.5749(3) 0.0948(18) Uani 1 1 d U
H2 H 0.3417 0.7556 0.6041 0.114 Uiso 1 1 calc R
C3 C 0.3295(2) 0.6802(3) 0.5025(2) 0.0693(13) Uani 1 1 d .
H3 H 0.2971 0.7135 0.4709 0.083 Uiso 1 1 calc R
C4 C 0.4366(6) 0.6678(10) 0.6784(7) 0.116(4) Uani 0.55 1 d PU
C4' C 0.4409(9) 0.6022(14) 0.7076(11) 0.136(6) Uani 0.45 1 d PU
C5 C 0.4846(4) 0.6037(6) 0.6909(4) 0.132(2) Uani 1 1 d U
C6 C 0.27233(15) 0.4825(2) 0.13144(19) 0.0345(8) Uani 1 1 d .
H6 H 0.3117 0.4946 0.1585 0.041 Uiso 1 1 calc R
C7 C 0.18492(19) 0.4205(3) 0.0976(2) 0.0650(13) Uani 1 1 d .
H7 H 0.1512 0.3807 0.0961 0.078 Uiso 1 1 calc R
C8 C 0.1885(2) 0.4948(3) 0.0473(3) 0.0825(17) Uani 1 1 d .
H8 H 0.1582 0.5157 0.0053 0.099 Uiso 1 1 calc R
C9 C 0.26982(17) 0.6126(2) 0.0264(2) 0.0432(9) Uani 1 1 d .
H9A H 0.2675 0.5908 -0.0275 0.052 Uiso 1 1 calc R
H9B H 0.3119 0.6217 0.0514 0.052 Uiso 1 1 calc R
C10 C 0.23772(16) 0.7116(2) 0.02495(19) 0.0353(8) Uani 1 1 d .
H10A H 0.2428 0.7366 0.0785 0.042 Uiso 1 1 calc R
H10B H 0.1951 0.7021 0.0034 0.042 Uiso 1 1 calc R
C11 C 0.38713(14) 0.2470(2) 0.35519(18) 0.0292(8) Uani 1 1 d .
C12 C 0.35764(16) 0.1806(2) 0.29593(19) 0.0371(8) Uani 1 1 d .
C13 C 0.38683(18) 0.0896(2) 0.2885(2) 0.0594(12) Uani 1 1 d .
H13 H 0.3687 0.0448 0.2494 0.071 Uiso 1 1 calc R
C14 C 0.44110(18) 0.0641(3) 0.3368(2) 0.0602(12) Uani 1 1 d .
H14 H 0.4594 0.0036 0.3299 0.072 Uiso 1 1 calc R
C15 C 0.46804(16) 0.1293(2) 0.3956(2) 0.0407(9) Uani 1 1 d .
C16 C 0.44183(16) 0.2185(2) 0.40493(18) 0.0344(8) Uani 1 1 d .
H16 H 0.4605 0.2615 0.4451 0.041 Uiso 1 1 calc R
C17 C 0.36613(16) 0.3501(2) 0.36489(19) 0.0342(8) Uani 1 1 d .
C18 C 0.37607(14) 0.7311(2) 0.21104(17) 0.0277(7) Uani 1 1 d .
C19 C 0.35509(15) 0.8275(2) 0.18333(17) 0.0283(7) Uani 1 1 d .
C20 C 0.38907(16) 0.8784(2) 0.13696(18) 0.0365(8) Uani 1 1 d .
H20 H 0.3789 0.9442 0.1222 0.044 Uiso 1 1 calc R
C21 C 0.43634(16) 0.8356(2) 0.11262(19) 0.0412(9) Uani 1 1 d .
H21 H 0.4571 0.8713 0.0811 0.049 Uiso 1 1 calc R
C22 C 0.45289(15) 0.7384(2) 0.13545(19) 0.0375(8) Uani 1 1 d .
C23 C 0.42404(15) 0.6888(2) 0.18524(18) 0.0359(8) Uani 1 1 d .
H23 H 0.4369 0.6248 0.2024 0.043 Uiso 1 1 calc R
C24 C 0.35175(14) 0.6751(2) 0.27085(17) 0.0281(7) Uani 1 1 d .
N1 N 0.35764(14) 0.59921(19) 0.47848(16) 0.0416(7) Uani 1 1 d .
N2 N 0.4002(2) 0.6410(4) 0.5996(2) 0.1032(17) Uani 1 1 d .
N3 N 0.23792(12) 0.41217(18) 0.15100(15) 0.0329(7) Uani 1 1 d .
N4 N 0.24438(13) 0.53407(17) 0.06878(15) 0.0377(7) Uani 1 1 d .
O1 O 0.31831(10) 0.38415(14) 0.32052(14) 0.0433(6) Uani 1 1 d .
O2 O 0.39555(12) 0.40784(16) 0.41511(14) 0.0548(7) Uani 1 1 d .
O3 O 0.30564(11) 0.19906(15) 0.24622(14) 0.0466(7) Uani 1 1 d .
O4 O 0.36869(10) 0.58498(14) 0.28548(12) 0.0342(5) Uani 1 1 d .
O5 O 0.31699(10) 0.71591(14) 0.30851(12) 0.0353(6) Uani 1 1 d .
O6 O 0.30672(10) 0.87023(14) 0.19724(12) 0.0339(5) Uani 1 1 d .
O1W O 0.24385(10) 0.54809(14) 0.35133(13) 0.0361(6) Uani 1 1 d D
Cl1 Cl 0.53807(5) 0.09927(7) 0.45605(6) 0.0632(3) Uani 1 1 d .
Cl2 Cl 0.51176(5) 0.68074(8) 0.10329(6) 0.0617(3) Uani 1 1 d .
H1A H 0.2300(17) 0.5974(16) 0.3214(19) 0.093 Uiso 1 1 d D
H1B H 0.2275(17) 0.4923(13) 0.337(2) 0.093 Uiso 1 1 d D

loop_
_atom_site_aniso_label
_atom_site_aniso_U_11
_atom_site_aniso_U_22
_atom_site_aniso_U_33
_atom_site_aniso_U_23
_atom_site_aniso_U_13
_atom_site_aniso_U_12
Zn1 0.0375(3) 0.02571(19) 0.0310(2) -0.00015(16) 0.00506(17) 0.00029(17)
Zn2 0.0303(2) 0.02490(18) 0.0355(2) 0.00596(16) 0.00571(17) 0.00080(17)
C1 0.063(3) 0.087(3) 0.049(3) 0.004(2) 0.005(2) -0.020(2)
C2 0.125(4) 0.088(3) 0.077(3) -0.027(3) 0.034(3) -0.034(3)
C3 0.105(4) 0.060(3) 0.050(3) -0.014(2) 0.030(3) -0.006(3)
C4 0.120(6) 0.126(5) 0.103(5) -0.007(4) 0.028(4) 0.012(5)
C4' 0.138(8) 0.134(7) 0.143(7) 0.012(5) 0.046(5) -0.003(5)
C5 0.115(4) 0.142(4) 0.134(4) 0.045(3) 0.016(4) 0.004(4)
C6 0.030(2) 0.0325(18) 0.038(2) 0.0069(15) 0.0033(16) 0.0012(15)
C7 0.051(3) 0.053(2) 0.075(3) 0.030(2) -0.020(2) -0.024(2)
C8 0.069(3) 0.076(3) 0.074(3) 0.046(2) -0.043(3) -0.035(2)
C9 0.061(3) 0.0288(17) 0.042(2) 0.0079(15) 0.0180(19) -0.0022(17)
C10 0.045(2) 0.0286(17) 0.0317(19) 0.0017(13) 0.0085(16) -0.0062(15)
C11 0.033(2) 0.0232(16) 0.0320(19) 0.0046(14) 0.0095(16) 0.0014(14)
C12 0.037(2) 0.0291(17) 0.043(2) -0.0021(15) 0.0027(17) 0.0058(16)
C13 0.054(3) 0.034(2) 0.074(3) -0.0216(19) -0.019(2) 0.0165(18)
C14 0.049(3) 0.037(2) 0.082(3) -0.015(2) -0.011(2) 0.0211(18)
C15 0.033(2) 0.0371(19) 0.046(2) 0.0043(16) -0.0033(17) 0.0076(16)
C16 0.040(2) 0.0342(18) 0.0283(19) 0.0009(14) 0.0054(16) 0.0000(15)
C17 0.037(2) 0.0334(17) 0.034(2) 0.0061(16) 0.0130(17) 0.0020(16)
C18 0.026(2) 0.0270(15) 0.0291(18) 0.0004(13) 0.0036(15) 0.0013(14)
C19 0.030(2) 0.0283(17) 0.0251(17) -0.0012(13) 0.0032(14) -0.0009(15)
C20 0.040(2) 0.0340(18) 0.035(2) 0.0073(15) 0.0083(17) 0.0044(16)
C21 0.038(2) 0.051(2) 0.035(2) 0.0081(16) 0.0098(17) -0.0031(18)
C22 0.029(2) 0.051(2) 0.0316(19) 0.0005(16) 0.0048(16) 0.0109(17)
C23 0.034(2) 0.0370(17) 0.0351(19) 0.0069(15) 0.0045(16) 0.0102(16)
C24 0.027(2) 0.0266(17) 0.0269(17) -0.0001(14) -0.0013(15) -0.0022(14)
N1 0.049(2) 0.0406(17) 0.0338(17) -0.0028(13) 0.0060(15) -0.0061(14)
N2 0.112(4) 0.166(4) 0.026(2) -0.036(3) 0.004(2) -0.084(4)
N3 0.0316(18) 0.0283(14) 0.0376(17) 0.0074(12) 0.0054(14) -0.0001(12)
N4 0.048(2) 0.0282(13) 0.0340(16) 0.0102(12) 0.0019(14) -0.0066(13)
O1 0.0314(16) 0.0248(11) 0.0673(17) 0.0003(11) -0.0029(13) 0.0027(10)
O2 0.071(2) 0.0345(13) 0.0476(16) -0.0124(11) -0.0111(14) 0.0081(12)
O3 0.0406(17) 0.0334(12) 0.0544(16) -0.0076(11) -0.0135(13) 0.0126(11)
O4 0.0394(15) 0.0241(11) 0.0398(13) 0.0045(9) 0.0102(11) 0.0037(10)
O5 0.0393(16) 0.0341(12) 0.0361(14) 0.0039(9) 0.0159(12) 0.0073(10)
O6 0.0324(15) 0.0284(11) 0.0437(14) 0.0047(10) 0.0147(11) 0.0072(10)
O1W 0.0367(15) 0.0265(11) 0.0424(14) -0.0009(10) 0.0031(11) -0.0002(10)
Cl1 0.0428(7) 0.0591(6) 0.0755(7) -0.0033(5) -0.0130(5) 0.0174(5)
Cl2 0.0440(7) 0.0959(8) 0.0498(6) 0.0152(5) 0.0201(5) 0.0301(6)

loop_
_atom_type_symbol
_atom_type_description
_atom_type_scat_dispersion_real
_atom_type_scat_dispersion_imag
_atom_type_scat_source
C C 0.0033 0.0016 'International Tables Vol C Tables 4.2.6.8 and 6.1.1.4'
H H 0.0000 0.0000 'International Tables Vol C Tables 4.2.6.8 and 6.1.1.4'
N N 0.0061 0.0033 'International Tables Vol C Tables 4.2.6.8 and 6.1.1.4'
O O 0.0106 0.0060 'International Tables Vol C Tables 4.2.6.8 and 6.1.1.4'
Cl Cl 0.1484 0.1585 'International Tables Vol C Tables 4.2.6.8 and 6.1.1.4'
Zn Zn 0.2839 1.4301 'International Tables Vol C Tables 4.2.6.8 and 6.1.1.4'

loop_
_geom_angle_atom_site_label_1
_geom_angle_atom_site_label_2
_geom_angle_atom_site_label_3
_geom_angle
_geom_angle_site_symmetry_1
_geom_angle_site_symmetry_3
O4 Zn1 N1 118.93(10) . .
O4 Zn1 O1W 112.88(9) . .
N1 Zn1 O1W 100.06(11) . .
O4 Zn1 O1 93.45(9) . .
N1 Zn1 O1 139.98(10) . .
O1W Zn1 O1 86.61(8) . .
O4 Zn1 O2 101.19(9) . .
N1 Zn1 O2 90.45(10) . .
O1W Zn1 O2 132.68(9) . .
O1 Zn1 O2 58.63(8) . .
O4 Zn1 C17 97.40(9) . .
N1 Zn1 C17 116.54(11) . .
O1W Zn1 C17 111.69(10) . .
O1 Zn1 C17 29.70(9) . .
O2 Zn1 C17 28.97(9) . .
O3 Zn2 O6 138.83(10) . 4_545
O3 Zn2 N3 120.69(11) . .
O6 Zn2 N3 100.42(10) 4_545 .
O3 Zn2 O1 86.79(9) . .
O6 Zn2 O1 87.82(9) 4_545 .
N3 Zn2 O1 100.46(10) . .
O3 Zn2 O5 85.87(9) . 4_545
O6 Zn2 O5 87.23(8) 4_545 4_545
N3 Zn2 O5 97.03(10) . 4_545
O1 Zn2 O5 162.42(9) . 4_545
N1 C1 N2 109.7(4) . .
N1 C1 H1 125.2 . .
N2 C1 H1 125.2 . .
C3 C2 N2 106.7(5) . .
C3 C2 H2 126.7 . .
N2 C2 H2 126.7 . .
C2 C3 N1 111.4(5) . .
C2 C3 H3 124.3 . .
N1 C3 H3 124.3 . .
C4' C4 C5 52.6(13) . .
C4' C4 N2 103.2(16) . .
C5 C4 N2 105.1(8) . .
C4 C4' C5 81.0(16) . .
C4' C5 C4 46.5(10) . .
C4' C5 C5 82.0(13) . 2_656
C4 C5 C5 104.2(8) . 2_656
N3 C6 N4 112.1(3) . .
N3 C6 H6 123.9 . .
N4 C6 H6 123.9 . .
C8 C7 N3 109.4(3) . .
C8 C7 H7 125.3 . .
N3 C7 H7 125.3 . .
C7 C8 N4 107.4(3) . .
C7 C8 H8 126.3 . .
N4 C8 H8 126.3 . .
N4 C9 C10 112.8(3) . .
N4 C9 H9A 109.0 . .
C10 C9 H9A 109.0 . .
N4 C9 H9B 109.0 . .
C10 C9 H9B 109.0 . .
H9A C9 H9B 107.8 . .
C9 C10 C10 111.0(4) . 7_565
C9 C10 H10A 109.4 . .
C10 C10 H10A 109.4 7_565 .
C9 C10 H10B 109.4 . .
C10 C10 H10B 109.4 7_565 .
H10A C10 H10B 108.0 . .
C16 C11 C12 119.5(3) . .
C16 C11 C17 116.7(3) . .
C12 C11 C17 123.7(3) . .
O3 C12 C13 118.4(3) . .
O3 C12 C11 124.8(3) . .
C13 C12 C11 116.8(3) . .
C14 C13 C12 122.6(3) . .
C14 C13 H13 118.7 . .
C12 C13 H13 118.7 . .
C13 C14 C15 119.2(3) . .
C13 C14 H14 120.4 . .
C15 C14 H14 120.4 . .
C16 C15 C14 120.4(3) . .
C16 C15 Cl1 119.8(3) . .
C14 C15 Cl1 119.8(3) . .
C15 C16 C11 121.3(3) . .
C15 C16 H16 119.3 . .
C11 C16 H16 119.3 . .
O2 C17 O1 117.4(3) . .
O2 C17 C11 121.3(3) . .
O1 C17 C11 121.3(3) . .
O2 C17 Zn1 59.04(16) . .
O1 C17 Zn1 58.44(15) . .
C11 C17 Zn1 175.1(2) . .
C23 C18 C19 119.3(3) . .
C23 C18 C24 117.7(3) . .
C19 C18 C24 122.9(3) . .
O6 C19 C20 119.2(3) . .
O6 C19 C18 124.5(3) . .
C20 C19 C18 116.3(3) . .
C21 C20 C19 123.1(3) . .
C21 C20 H20 118.5 . .
C19 C20 H20 118.5 . .
C20 C21 C22 119.1(3) . .
C20 C21 H21 120.4 . .
C22 C21 H21 120.4 . .
C23 C22 C21 119.7(3) . .
C23 C22 Cl2 120.1(2) . .
C21 C22 Cl2 120.1(3) . .
C22 C23 C18 122.0(3) . .
C22 C23 H23 119.0 . .
C18 C23 H23 119.0 . .
O5 C24 O4 120.3(3) . .
O5 C24 C18 121.5(3) . .
O4 C24 C18 118.2(3) . .
C1 N1 C3 105.0(3) . .
C1 N1 Zn1 129.5(3) . .
C3 N1 Zn1 125.5(3) . .
C2 N2 C1 107.3(4) . .
C2 N2 C4 112.4(7) . .
C1 N2 C4 140.0(7) . .
C6 N3 C7 104.9(3) . .
C6 N3 Zn2 132.5(2) . .
C7 N3 Zn2 122.4(2) . .
C6 N4 C8 106.1(3) . .
C6 N4 C9 127.6(3) . .
C8 N4 C9 126.2(3) . .
C17 O1 Zn2 131.52(19) . .
C17 O1 Zn1 91.87(18) . .
Zn2 O1 Zn1 136.26(11) . .
C17 O2 Zn1 92.0(2) . .
C12 O3 Zn2 129.83(19) . .
C24 O4 Zn1 109.1(2) . .
C24 O5 Zn2 123.53(19) . 4
C19 O6 Zn2 127.60(18) . 4
Zn1 O1W H1A 114(3) . .
Zn1 O1W H1B 109(3) . .
H1A O1W H1B 114.8(19) . .

loop_
_geom_bond_atom_site_label_1
_geom_bond_atom_site_label_2
_geom_bond_distance
_geom_bond_site_symmetry_2
Zn1 O4 1.973(2) .
Zn1 N1 2.000(3) .
Zn1 O1W 2.028(2) .
Zn1 O1 2.186(2) .
Zn1 O2 2.201(2) .
Zn1 C17 2.565(3) .
Zn2 O3 1.985(2) .
Zn2 O6 1.995(2) 4_545
Zn2 N3 2.014(2) .
Zn2 O1 2.051(2) .
Zn2 O5 2.061(2) 4_545
C1 N1 1.311(5) .
C1 N2 1.359(6) .
C1 H1 0.9300 .
C2 C3 1.297(6) .
C2 N2 1.348(7) .
C2 H2 0.9300 .
C3 N1 1.368(5) .
C3 H3 0.9300 .
C4 C4' 1.005(18) .
C4 C5 1.369(13) .
C4 N2 1.478(12) .
C4' C5 1.101(18) .
C5 C5 2.017(14) 2_656
C6 N3 1.316(4) .
C6 N4 1.325(4) .
C6 H6 0.9300 .
C7 C8 1.337(5) .
C7 N3 1.355(4) .
C7 H7 0.9300 .
C8 N4 1.351(5) .
C8 H8 0.9300 .
C9 N4 1.473(4) .
C9 C10 1.509(4) .
C9 H9A 0.9700 .
C9 H9B 0.9700 .
C10 C10 1.527(6) 7_565
C10 H10A 0.9700 .
C10 H10B 0.9700 .
C11 C16 1.403(4) .
C11 C12 1.411(4) .
C11 C17 1.479(4) .
C12 O3 1.325(4) .
C12 C13 1.405(4) .
C13 C14 1.374(5) .
C13 H13 0.9300 .
C14 C15 1.377(5) .
C14 H14 0.9300 .
C15 C16 1.359(4) .
C15 Cl1 1.751(3) .
C16 H16 0.9300 .
C17 O2 1.243(4) .
C17 O1 1.271(4) .
C18 C23 1.392(4) .
C18 C19 1.419(4) .
C18 C24 1.484(4) .
C19 O6 1.312(4) .
C19 C20 1.411(4) .
C20 C21 1.369(5) .
C20 H20 0.9300 .
C21 C22 1.385(4) .
C21 H21 0.9300 .
C22 C23 1.368(5) .
C22 Cl2 1.744(3) .
C23 H23 0.9300 .
C24 O5 1.259(4) .
C24 O4 1.272(3) .
O5 Zn2 2.061(2) 4
O6 Zn2 1.995(2) 4
O1W H1A 0.854(10) .
O1W H1B 0.846(10) .

loop_
_geom_hbond_atom_site_label_D
_geom_hbond_atom_site_label_H
_geom_hbond_atom_site_label_A
_geom_hbond_distance_DH
_geom_hbond_distance_HA
_geom_hbond_distance_DA
_geom_hbond_angle_DHA
_geom_hbond_site_symmetry_A
O1W H1A O3 0.854(10) 1.859(11) 2.712(3) 175(4) 4
O1W H1B O6 0.846(10) 1.846(11) 2.692(3) 178(5) 4_545
C16 H16 Cl2 0.93 2.84 3.711(3) 155.9 6_566

loop_
_geom_torsion_atom_site_label_1
_geom_torsion_atom_site_label_2
_geom_torsion_atom_site_label_3
_geom_torsion_atom_site_label_4
_geom_torsion
_geom_torsion_site_symmetry_1
_geom_torsion_site_symmetry_4
N2 C2 C3 N1 1.8(6) . .
N2 C4 C4' C5 99.0(13) . .
C4 C4' C5 C5 118.4(13) . 2_656
N2 C4 C5 C4' -95.2(18) . .
C4' C4 C5 C5 -64.0(17) . 2_656
N2 C4 C5 C5 -159.2(6) . 2_656
N3 C7 C8 N4 0.1(6) . .
N4 C9 C10 C10 -175.6(3) . 7_565
C16 C11 C12 O3 179.3(3) . .
C17 C11 C12 O3 -5.5(5) . .
C16 C11 C12 C13 -2.4(5) . .
C17 C11 C12 C13 172.8(3) . .
O3 C12 C13 C14 179.4(4) . .
C11 C12 C13 C14 1.0(6) . .
C12 C13 C14 C15 0.8(7) . .
C13 C14 C15 C16 -1.2(6) . .
C13 C14 C15 Cl1 -178.4(3) . .
C14 C15 C16 C11 -0.3(5) . .
Cl1 C15 C16 C11 177.0(3) . .
C12 C11 C16 C15 2.1(5) . .
C17 C11 C16 C15 -173.4(3) . .
C16 C11 C17 O2 -0.5(5) . .
C12 C11 C17 O2 -175.8(3) . .
C16 C11 C17 O1 177.2(3) . .
C12 C11 C17 O1 1.9(5) . .
C16 C11 C17 Zn1 92(3) . .
C12 C11 C17 Zn1 -84(3) . .
O4 Zn1 C17 O2 99.8(2) . .
N1 Zn1 C17 O2 -27.8(2) . .
O1W Zn1 C17 O2 -142.0(2) . .
O1 Zn1 C17 O2 -176.3(3) . .
O4 Zn1 C17 O1 -84.0(2) . .
N1 Zn1 C17 O1 148.45(19) . .
O1W Zn1 C17 O1 34.3(2) . .
O2 Zn1 C17 O1 176.3(3) . .
O4 Zn1 C17 C11 5(3) . .
N1 Zn1 C17 C11 -123(3) . .
O1W Zn1 C17 C11 123(3) . .
O1 Zn1 C17 C11 89(3) . .
O2 Zn1 C17 C11 -95(3) . .
C23 C18 C19 O6 172.8(3) . .
C24 C18 C19 O6 -11.3(5) . .
C23 C18 C19 C20 -6.3(4) . .
C24 C18 C19 C20 169.6(3) . .
O6 C19 C20 C21 -173.0(3) . .
C18 C19 C20 C21 6.2(5) . .
C19 C20 C21 C22 -1.4(5) . .
C20 C21 C22 C23 -3.5(5) . .
C20 C21 C22 Cl2 178.4(3) . .
C21 C22 C23 C18 3.3(5) . .
Cl2 C22 C23 C18 -178.7(3) . .
C19 C18 C23 C22 1.8(5) . .
C24 C18 C23 C22 -174.3(3) . .
C23 C18 C24 O5 165.8(3) . .
C19 C18 C24 O5 -10.1(5) . .
C23 C18 C24 O4 -11.6(4) . .
C19 C18 C24 O4 172.4(3) . .
N2 C1 N1 C3 -0.9(5) . .
N2 C1 N1 Zn1 -179.9(3) . .
C2 C3 N1 C1 -0.6(5) . .
C2 C3 N1 Zn1 178.5(3) . .
O4 Zn1 N1 C1 -93.6(3) . .
O1W Zn1 N1 C1 143.1(3) . .
O1 Zn1 N1 C1 46.3(4) . .
O2 Zn1 N1 C1 9.5(3) . .
C17 Zn1 N1 C1 22.6(4) . .
O4 Zn1 N1 C3 87.6(3) . .
O1W Zn1 N1 C3 -35.8(3) . .
O1 Zn1 N1 C3 -132.5(3) . .
O2 Zn1 N1 C3 -169.4(3) . .
C17 Zn1 N1 C3 -156.3(3) . .
C3 C2 N2 C1 -2.3(6) . .
C3 C2 N2 C4 173.2(7) . .
N1 C1 N2 C2 2.0(5) . .
N1 C1 N2 C4 -171.5(10) . .
C4' C4 N2 C2 132.0(16) . .
C5 C4 N2 C2 -173.8(8) . .
C4' C4 N2 C1 -55(2) . .
C5 C4 N2 C1 -0.5(16) . .
N4 C6 N3 C7 -0.4(4) . .
N4 C6 N3 Zn2 -175.9(2) . .
C8 C7 N3 C6 0.2(5) . .
C8 C7 N3 Zn2 176.2(3) . .
O3 Zn2 N3 C6 -72.4(3) . .
O6 Zn2 N3 C6 109.8(3) 4_545 .
O1 Zn2 N3 C6 20.1(3) . .
O5 Zn2 N3 C6 -161.7(3) 4_545 .
O3 Zn2 N3 C7 112.8(3) . .
O6 Zn2 N3 C7 -65.0(3) 4_545 .
O1 Zn2 N3 C7 -154.7(3) . .
O5 Zn2 N3 C7 23.5(3) 4_545 .
N3 C6 N4 C8 0.5(4) . .
N3 C6 N4 C9 -174.8(3) . .
C7 C8 N4 C6 -0.4(5) . .
C7 C8 N4 C9 175.0(4) . .
C10 C9 N4 C6 -120.9(4) . .
C10 C9 N4 C8 64.7(5) . .
O2 C17 O1 Zn2 -170.3(2) . .
C11 C17 O1 Zn2 11.9(5) . .
Zn1 C17 O1 Zn2 -173.9(3) . .
O2 C17 O1 Zn1 3.6(3) . .
C11 C17 O1 Zn1 -174.2(3) . .
O3 Zn2 O1 C17 -16.1(3) . .
O6 Zn2 O1 C17 123.1(3) 4_545 .
N3 Zn2 O1 C17 -136.7(3) . .
O5 Zn2 O1 C17 49.4(5) 4_545 .
O3 Zn2 O1 Zn1 172.81(18) . .
O6 Zn2 O1 Zn1 -48.02(17) 4_545 .
N3 Zn2 O1 Zn1 52.17(19) . .
O5 Zn2 O1 Zn1 -121.8(3) 4_545 .
O4 Zn1 O1 C17 98.9(2) . .
N1 Zn1 O1 C17 -46.7(3) . .
O1W Zn1 O1 C17 -148.3(2) . .
O2 Zn1 O1 C17 -2.10(19) . .
O4 Zn1 O1 Zn2 -87.73(18) . .
N1 Zn1 O1 Zn2 126.64(19) . .
O1W Zn1 O1 Zn2 25.02(17) . .
O2 Zn1 O1 Zn2 171.3(2) . .
C17 Zn1 O1 Zn2 173.4(3) . .
O1 C17 O2 Zn1 -3.6(3) . .
C11 C17 O2 Zn1 174.2(3) . .
O4 Zn1 O2 C17 -85.0(2) . .
N1 Zn1 O2 C17 155.3(2) . .
O1W Zn1 O2 C17 51.1(2) . .
O1 Zn1 O2 C17 2.15(19) . .
C13 C12 O3 Zn2 176.8(3) . .
C11 C12 O3 Zn2 -4.9(5) . .
O6 Zn2 O3 C12 -70.9(3) 4_545 .
N3 Zn2 O3 C12 112.3(3) . .
O1 Zn2 O3 C12 12.0(3) . .
O5 Zn2 O3 C12 -152.0(3) 4_545 .
O5 C24 O4 Zn1 -2.0(3) . .
C18 C24 O4 Zn1 175.5(2) . .
N1 Zn1 O4 C24 -62.3(2) . .
O1W Zn1 O4 C24 54.4(2) . .
O1 Zn1 O4 C24 142.16(19) . .
O2 Zn1 O4 C24 -159.16(19) . .
C17 Zn1 O4 C24 171.7(2) . .
O4 C24 O5 Zn2 -143.0(2) . 4
C18 C24 O5 Zn2 39.6(4) . 4
C20 C19 O6 Zn2 178.6(2) . 4
C18 C19 O6 Zn2 -0.5(4) . 4
